data_4108020
loop_
_publ_author_name
'Guillermo M\'inguez Espallargas'
'Lee Brammer'
'David R. Allan'
'Colin R. Pulham'
'Neil Robertson'
'John E. Warren'

_publ_section_title
;
 Noncovalent Interactions under Extreme Conditions: High-Pressure and
 Low-Temperature Diffraction Studies of the Isostructural Metal-Organic
 Networks (4-Chloropyridinium)2[CoX4] (X = Cl, Br)
;
_journal_name_full 'Journal of the American Chemical Society'
_journal_page_first 9058
_journal_page_last 9071
_journal_paper_doi 10.1021/ja8010868
_journal_volume 130
_journal_year 2008
_chemical_formula_moiety '2(C5 H5 Cl N), Cl4 Co'
_chemical_formula_sum 'C10 H10 Cl6 Co N2'
_chemical_formula_weight 429.83
_chemical_name_systematic
; 
 ? 
;
_space_group_IT_number 15
_symmetry_cell_setting monoclinic
_symmetry_space_group_name_Hall '-C 2yc'
_symmetry_space_group_name_H-M 'C 1 2/c 1'
_atom_sites_solution_hydrogens geom
_atom_sites_solution_primary direct
_atom_sites_solution_secondary difmap
_audit_creation_method SHELXL-97
_cell_angle_alpha 90.00
_cell_angle_beta 100.516(2)
_cell_angle_gamma 90.00
_cell_formula_units_Z 4
_cell_length_a 16.5060(6)
_cell_length_b 7.3215(3)
_cell_length_c 13.9763(6)
_cell_measurement_reflns_used 3860
_cell_measurement_temperature 300(2)
_cell_measurement_theta_max 27.61
_cell_measurement_theta_min 2.51
_cell_volume 1660.65(12)
_computing_cell_refinement 'Bruker SMART'
_computing_data_collection 'Bruker SMART'
_computing_data_reduction 'Bruker SAINT'
_computing_molecular_graphics 'Bruker SHELXTL'
_computing_publication_material 'Bruker SHELXTL'
_computing_structure_refinement 'SHELXL-97 (Sheldrick, 1997)'
_computing_structure_solution 'SHELXS-97 (Sheldrick, 1990)'
_diffrn_ambient_temperature 300(2)
_diffrn_measured_fraction_theta_full 0.997
_diffrn_measured_fraction_theta_max 0.997
_diffrn_measurement_device_type 'CCD area detector'
_diffrn_measurement_method 'phi and omega scans'
_diffrn_radiation_monochromator graphite
_diffrn_radiation_source 'fine-focus sealed tube'
_diffrn_radiation_type MoK\a
_diffrn_radiation_wavelength 0.71073
_diffrn_reflns_av_R_equivalents 0.0270
_diffrn_reflns_av_sigmaI/netI 0.0220
_diffrn_reflns_limit_h_max 23
_diffrn_reflns_limit_h_min -23
_diffrn_reflns_limit_k_max 10
_diffrn_reflns_limit_k_min -10
_diffrn_reflns_limit_l_max 19
_diffrn_reflns_limit_l_min -19
_diffrn_reflns_number 13502
_diffrn_reflns_theta_full 30.46
_diffrn_reflns_theta_max 30.46
_diffrn_reflns_theta_min 2.51
_exptl_absorpt_coefficient_mu 1.984
_exptl_absorpt_correction_T_max 0.8262
_exptl_absorpt_correction_T_min 0.7043
_exptl_absorpt_correction_type multi-scan
_exptl_absorpt_process_details sadabs
_exptl_crystal_colour blue
_exptl_crystal_density_diffrn 1.719
_exptl_crystal_description block
_exptl_crystal_F_000 852
_exptl_crystal_size_max 0.19
_exptl_crystal_size_mid 0.16
_exptl_crystal_size_min 0.10
_refine_diff_density_max 0.950
_refine_diff_density_min -0.831
_refine_diff_density_rms 0.064
_refine_ls_extinction_method none
_refine_ls_goodness_of_fit_ref 1.617
_refine_ls_hydrogen_treatment constr
_refine_ls_matrix_type full
_refine_ls_number_parameters 87
_refine_ls_number_reflns 2521
_refine_ls_number_restraints 0
_refine_ls_restrained_S_all 1.617
_refine_ls_R_factor_all 0.0561
_refine_ls_R_factor_gt 0.0389
_refine_ls_shift/su_max 0.000
_refine_ls_shift/su_mean 0.000
_refine_ls_structure_factor_coef Fsqd
_refine_ls_weighting_details 'calc w=1/[\s^2^(Fo^2^)+(0.0353P)^2^+0.0000P] where P=(Fo^2^+2Fc^2^)/3'
_refine_ls_weighting_scheme calc
_refine_ls_wR_factor_gt 0.1033
_refine_ls_wR_factor_ref 0.1094
_reflns_number_gt 1863
_reflns_number_total 2521
_reflns_threshold_expression >2sigma(I)
_cod_data_source_file ja8010868-file002_01.cif
_cod_data_source_block ilb827m
_cod_database_code 4108020

loop_
_symmetry_equiv_pos_as_xyz
'x, y, z'
'-x, y, -z+1/2'
'x+1/2, y+1/2, z'
'-x+1/2, y+1/2, -z+1/2'
'-x, -y, -z'
'x, -y, z-1/2'
'-x+1/2, -y+1/2, -z'
'x+1/2, -y+1/2, z-1/2'

loop_
_atom_site_label
_atom_site_type_symbol
_atom_site_fract_x
_atom_site_fract_y
_atom_site_fract_z
_atom_site_U_iso_or_equiv
_atom_site_adp_type
_atom_site_occupancy
_atom_site_symmetry_multiplicity
_atom_site_calc_flag
_atom_site_refinement_flags
Co1 Co 0.5000 0.45506(6) 0.2500 0.04046(15) Uani 1 2 d S
Cl1 Cl 0.57446(4) 0.65844(11) 0.35408(6) 0.0715(3) Uani 1 1 d .
Cl2 Cl 0.40861(5) 0.28537(11) 0.31100(6) 0.0673(2) Uani 1 1 d .
N1 N 0.59552(14) 1.1837(3) 0.60875(18) 0.0552(6) Uani 1 1 d .
H1 H 0.5628 1.2280 0.6442 0.066 Uiso 1 1 calc R
C2 C 0.57142(16) 1.1820(4) 0.5130(2) 0.0584(7) Uani 1 1 d .
H2 H 0.5200 1.2285 0.4855 0.070 Uiso 1 1 calc R
C3 C 0.62184(16) 1.1122(3) 0.4544(2) 0.0525(6) Uani 1 1 d .
H3 H 0.6056 1.1106 0.3871 0.063 Uiso 1 1 calc R
C4 C 0.69769(14) 1.0441(3) 0.49825(17) 0.0404(5) Uani 1 1 d .
Cl4 Cl 0.76328(4) 0.95687(8) 0.42796(5) 0.05291(19) Uani 1 1 d .
C5 C 0.72179(16) 1.0489(3) 0.59783(18) 0.0457(5) Uani 1 1 d .
H5 H 0.7732 1.0052 0.6274 0.055 Uiso 1 1 calc R
C6 C 0.66822(17) 1.1198(3) 0.6521(2) 0.0535(6) Uani 1 1 d .
H6 H 0.6828 1.1231 0.7196 0.064 Uiso 1 1 calc R

loop_
_atom_site_aniso_label
_atom_site_aniso_U_11
_atom_site_aniso_U_22
_atom_site_aniso_U_33
_atom_site_aniso_U_23
_atom_site_aniso_U_13
_atom_site_aniso_U_12
Co1 0.0349(2) 0.0367(2) 0.0520(3) 0.000 0.01356(19) 0.000
Cl1 0.0366(3) 0.0773(5) 0.0961(6) -0.0396(4) 0.0005(3) 0.0022(3)
Cl2 0.0625(4) 0.0730(5) 0.0738(5) 0.0104(4) 0.0317(4) -0.0151(3)
N1 0.0506(13) 0.0474(12) 0.0751(16) -0.0017(11) 0.0311(12) 0.0036(9)
C2 0.0401(13) 0.0496(15) 0.085(2) 0.0013(14) 0.0106(14) 0.0065(11)
C3 0.0507(15) 0.0481(14) 0.0560(15) 0.0005(12) 0.0028(12) 0.0034(11)
C4 0.0396(12) 0.0332(11) 0.0506(13) -0.0006(9) 0.0139(10) -0.0030(9)
Cl4 0.0552(4) 0.0486(4) 0.0601(4) -0.0045(3) 0.0241(3) 0.0014(3)
C5 0.0440(13) 0.0420(13) 0.0520(14) 0.0054(10) 0.0109(11) 0.0046(10)
C6 0.0628(17) 0.0492(14) 0.0522(14) 0.0033(12) 0.0205(12) 0.0026(12)

loop_
_atom_type_symbol
_atom_type_description
_atom_type_scat_dispersion_real
_atom_type_scat_dispersion_imag
_atom_type_scat_source
C C 0.0033 0.0016 'International Tables Vol C Tables 4.2.6.8 and 6.1.1.4'
H H 0.0000 0.0000 'International Tables Vol C Tables 4.2.6.8 and 6.1.1.4'
N N 0.0061 0.0033 'International Tables Vol C Tables 4.2.6.8 and 6.1.1.4'
Cl Cl 0.1484 0.1585 'International Tables Vol C Tables 4.2.6.8 and 6.1.1.4'
Co Co 0.3494 0.9721 'International Tables Vol C Tables 4.2.6.8 and 6.1.1.4'

loop_
_geom_angle_atom_site_label_1
_geom_angle_atom_site_label_2
_geom_angle_atom_site_label_3
_geom_angle
_geom_angle_site_symmetry_1
_geom_angle_site_symmetry_3
Cl2 Co1 Cl2 112.61(5) 2_655 .
Cl2 Co1 Cl1 106.45(3) 2_655 .
Cl2 Co1 Cl1 116.22(3) . .
Cl2 Co1 Cl1 116.22(3) 2_655 2_655
Cl2 Co1 Cl1 106.45(3) . 2_655
Cl1 Co1 Cl1 98.38(5) . 2_655
C2 N1 C6 122.5(2) . .
C2 N1 H1 118.7 . .
C6 N1 H1 118.7 . .
N1 C2 C3 120.3(2) . .
N1 C2 H2 119.8 . .
C3 C2 H2 119.8 . .
C2 C3 C4 118.0(3) . .
C2 C3 H3 121.0 . .
C4 C3 H3 121.0 . .
C5 C4 C3 120.7(2) . .
C5 C4 Cl4 119.56(19) . .
C3 C4 Cl4 119.7(2) . .
C6 C5 C4 118.3(2) . .
C6 C5 H5 120.9 . .
C4 C5 H5 120.9 . .
N1 C6 C5 120.2(3) . .
N1 C6 H6 119.9 . .
C5 C6 H6 119.9 . .

loop_
_geom_bond_atom_site_label_1
_geom_bond_atom_site_label_2
_geom_bond_distance
_geom_bond_site_symmetry_2
Co1 Cl2 2.2396(7) 2_655
Co1 Cl2 2.2396(7) .
Co1 Cl1 2.2784(7) .
Co1 Cl1 2.2784(7) 2_655
N1 C2 1.325(4) .
N1 C6 1.327(3) .
N1 H1 0.8600 .
C2 C3 1.369(4) .
C2 H2 0.9300 .
C3 C4 1.383(3) .
C3 H3 0.9300 .
C4 C5 1.376(3) .
C4 Cl4 1.713(2) .
C5 C6 1.368(3) .
C5 H5 0.9300 .
C6 H6 0.9300 .

loop_
_geom_torsion_atom_site_label_1
_geom_torsion_atom_site_label_2
_geom_torsion_atom_site_label_3
_geom_torsion_atom_site_label_4
_geom_torsion
C6 N1 C2 C3 0.2(4)
N1 C2 C3 C4 0.1(4)
C2 C3 C4 C5 -0.8(4)
C2 C3 C4 Cl4 -179.5(2)
C3 C4 C5 C6 1.1(4)
Cl4 C4 C5 C6 179.83(18)
C2 N1 C6 C5 0.2(4)
C4 C5 C6 N1 -0.8(4)
